data_2216557
loop_
_publ_author_name
'Yuanxiang Li'
'Gang Huang'

_publ_section_title
;
 <i>N</i>-[2-(4,6-Dimethoxypyrimidin-2-ylcarbonyl)phenyl]benzamide
;
_journal_coeditor_code HK2369
_journal_issue 12
_journal_name_full 'Acta Crystallographica Section E'
_journal_page_first o4667
_journal_page_last o4667
_journal_paper_doi 10.1107/S1600536807056553
_journal_volume 63
_journal_year 2007
_chemical_formula_moiety 'C20 H17 N3 O4'
_chemical_formula_sum 'C20 H17 N3 O4'
_chemical_formula_weight 363.37
_chemical_name_systematic
;
N-[2-(4,6-Dimethoxypyrimidin-2-ylcarbonyl)phenyl]benzamide
;
_space_group_IT_number 2
_symmetry_cell_setting triclinic
_symmetry_space_group_name_Hall '-P 1'
_symmetry_space_group_name_H-M 'P -1'
_atom_sites_solution_hydrogens geom
_atom_sites_solution_primary direct
_atom_sites_solution_secondary difmap
_audit_creation_method SHELXL-97
_cell_angle_alpha 95.774(2)
_cell_angle_beta 91.581(2)
_cell_angle_gamma 98.657(2)
_cell_formula_units_Z 2
_cell_length_a 7.7723(10)
_cell_length_b 9.9453(13)
_cell_length_c 11.8667(16)
_cell_measurement_reflns_used 1758
_cell_measurement_temperature 292(2)
_cell_measurement_theta_max 26.38
_cell_measurement_theta_min 2.56
_cell_volume 901.4(2)
_computing_cell_refinement 'SAINT (Bruker, 2001)'
_computing_data_collection 'SMART (Bruker, 2001)'
_computing_data_reduction 'SAINT (Bruker, 2001)'
_computing_molecular_graphics 'PLATON (Spek, 2003)'
_computing_publication_material 'SHELXTL (Bruker, 2001)'
_computing_structure_refinement 'SHELXL97 (Sheldrick, 1997)'
_computing_structure_solution 'SHELXS97 (Sheldrick, 1997)'
_diffrn_ambient_temperature 292(2)
_diffrn_measured_fraction_theta_full 0.980
_diffrn_measured_fraction_theta_max 0.980
_diffrn_measurement_device_type 'Bruker SMART 4K CCD area-detector diffractometer'
_diffrn_measurement_method '\f and \w scans'
_diffrn_radiation_monochromator graphite
_diffrn_radiation_source 'fine-focus sealed tube'
_diffrn_radiation_type MoK\a
_diffrn_radiation_wavelength 0.71073
_diffrn_reflns_av_R_equivalents 0.0482
_diffrn_reflns_av_sigmaI/netI 0.0469
_diffrn_reflns_limit_h_max 9
_diffrn_reflns_limit_h_min -9
_diffrn_reflns_limit_k_max 12
_diffrn_reflns_limit_k_min -10
_diffrn_reflns_limit_l_max 14
_diffrn_reflns_limit_l_min -14
_diffrn_reflns_number 5032
_diffrn_reflns_theta_full 25.75
_diffrn_reflns_theta_max 25.75
_diffrn_reflns_theta_min 2.08
_exptl_absorpt_coefficient_mu 0.095
_exptl_absorpt_correction_type none
_exptl_crystal_colour colorless
_exptl_crystal_density_diffrn 1.339
_exptl_crystal_density_method 'not measured'
_exptl_crystal_description block
_exptl_crystal_F_000 380
_exptl_crystal_size_max 0.30
_exptl_crystal_size_mid 0.20
_exptl_crystal_size_min 0.10
_refine_diff_density_max 0.236
_refine_diff_density_min -0.231
_refine_ls_extinction_method none
_refine_ls_goodness_of_fit_ref 0.983
_refine_ls_hydrogen_treatment mixed
_refine_ls_matrix_type full
_refine_ls_number_parameters 249
_refine_ls_number_reflns 3386
_refine_ls_number_restraints 0
_refine_ls_restrained_S_all 0.983
_refine_ls_R_factor_all 0.0675
_refine_ls_R_factor_gt 0.0489
_refine_ls_shift/su_max 0.000
_refine_ls_shift/su_mean 0.000
_refine_ls_structure_factor_coef Fsqd
_refine_ls_weighting_details 'calc w=1/[\s^2^(Fo^2^)+(0.0701P)^2^] where P=(Fo^2^+2Fc^2^)/3'
_refine_ls_weighting_scheme calc
_refine_ls_wR_factor_gt 0.1224
_refine_ls_wR_factor_ref 0.1319
_reflns_number_gt 2340
_reflns_number_total 3386
_reflns_threshold_expression I>2\s(I)
_cod_data_source_file hk2369.cif
_cod_data_source_block I
_cod_database_code 2216557
_cod_database_fobs_code 2216557

loop_
_symmetry_equiv_pos_as_xyz
'x, y, z'
'-x, -y, -z'

loop_
_atom_site_type_symbol
_atom_site_label
_atom_site_fract_x
_atom_site_fract_y
_atom_site_fract_z
_atom_site_U_iso_or_equiv
_atom_site_adp_type
_atom_site_calc_flag
_atom_site_refinement_flags
_atom_site_occupancy
O O1 0.61486(19) 0.38351(18) 1.17647(12) 0.0971(6) Uani d . 1
O O2 0.21277(16) 0.18961(15) 0.85457(10) 0.0768(4) Uani d . 1
O O4 0.3427(2) 0.17339(15) 0.42123(10) 0.0792(4) Uani d . 1
O O3 0.08396(19) -0.23710(14) 0.53910(11) 0.0800(4) Uani d . 1
N N1 0.44601(19) 0.28284(14) 1.02392(11) 0.0507(4) Uani d . 1
H H1A 0.343(2) 0.2783(17) 0.9827(14) 0.061 Uiso d . 1
N N2 0.33883(19) 0.14925(15) 0.61258(11) 0.0587(4) Uani d . 1
N N3 0.2033(2) -0.06098(16) 0.67381(12) 0.0594(4) Uani d . 1
C C1 0.3827(2) 0.56041(18) 1.23623(14) 0.0571(5) Uani d . 1
H H1 0.4963 0.5807 1.2667 0.069 Uiso calc R 1
C C2 0.2605(3) 0.63962(19) 1.27421(15) 0.0650(5) Uani d . 1
H H2 0.2919 0.7125 1.3301 0.078 Uiso calc R 1
C C3 0.0936(3) 0.6111(2) 1.22983(16) 0.0687(5) Uani d . 1
H H3 0.0112 0.6646 1.2551 0.082 Uiso calc R 1
C C4 0.0476(3) 0.5030(2) 1.14772(16) 0.0695(6) Uani d . 1
H H4 -0.0662 0.4832 1.1176 0.083 Uiso calc R 1
C C5 0.1699(2) 0.42366(19) 1.10982(15) 0.0618(5) Uani d . 1
H H5 0.1378 0.3507 1.0542 0.074 Uiso calc R 1
C C6 0.3393(2) 0.45170(16) 1.15385(13) 0.0486(4) Uani d . 1
C C7 0.4798(2) 0.37067(18) 1.11999(14) 0.0541(4) Uani d . 1
C C8 0.5518(2) 0.19496(16) 0.97185(13) 0.0474(4) Uani d . 1
C C9 0.7138(2) 0.18155(19) 1.01697(15) 0.0597(5) Uani d . 1
H H9 0.7550 0.2307 1.0857 0.072 Uiso calc R 1
C C10 0.8143(2) 0.0960(2) 0.96084(17) 0.0668(5) Uani d . 1
H H10 0.9235 0.0896 0.9919 0.080 Uiso calc R 1
C C11 0.7570(2) 0.0197(2) 0.85983(16) 0.0648(5) Uani d . 1
H H11 0.8260 -0.0382 0.8232 0.078 Uiso calc R 1
C C12 0.5967(2) 0.03076(18) 0.81442(14) 0.0561(5) Uani d . 1
H H12 0.5568 -0.0210 0.7465 0.067 Uiso calc R 1
C C13 0.4912(2) 0.11829(16) 0.86788(13) 0.0472(4) Uani d . 1
C C14 0.3246(2) 0.12940(18) 0.81204(14) 0.0536(4) Uani d . 1
C C15 0.2867(2) 0.06568(19) 0.69021(14) 0.0532(4) Uani d . 1
C C16 0.2977(2) 0.09688(19) 0.50574(14) 0.0587(5) Uani d . 1
C C17 0.2109(2) -0.03313(19) 0.47669(14) 0.0603(5) Uani d . 1
H H17 0.1835 -0.0681 0.4016 0.072 Uiso calc R 1
C C18 0.1669(2) -0.10860(19) 0.56526(15) 0.0592(5) Uani d . 1
C C19 0.4327(4) 0.3102(2) 0.4506(2) 0.1002(8) Uani d . 1
H H19A 0.3609 0.3618 0.4967 0.150 Uiso calc R 1
H H19B 0.4578 0.3531 0.3827 0.150 Uiso calc R 1
H H19C 0.5397 0.3070 0.4920 0.150 Uiso calc R 1
C C20 0.0442(4) -0.3184(2) 0.6325(2) 0.0977(8) Uani d . 1
H H20A 0.1505 -0.3274 0.6723 0.146 Uiso calc R 1
H H20B -0.0152 -0.4075 0.6036 0.146 Uiso calc R 1
H H20C -0.0289 -0.2743 0.6834 0.146 Uiso calc R 1

loop_
_atom_site_aniso_label
_atom_site_aniso_U_11
_atom_site_aniso_U_22
_atom_site_aniso_U_33
_atom_site_aniso_U_12
_atom_site_aniso_U_13
_atom_site_aniso_U_23
O1 0.0690(9) 0.1285(14) 0.0882(10) 0.0411(9) -0.0227(8) -0.0468(10)
O2 0.0624(8) 0.1085(12) 0.0605(8) 0.0368(8) -0.0032(6) -0.0203(7)
O4 0.1189(12) 0.0693(9) 0.0483(7) 0.0105(8) 0.0106(7) 0.0050(6)
O3 0.1021(11) 0.0630(9) 0.0675(8) -0.0029(8) -0.0023(8) -0.0035(7)
N1 0.0500(8) 0.0582(9) 0.0447(8) 0.0176(7) -0.0005(6) -0.0035(7)
N2 0.0677(10) 0.0595(9) 0.0484(8) 0.0126(8) 0.0045(7) -0.0016(7)
N3 0.0642(9) 0.0607(10) 0.0520(9) 0.0102(8) 0.0001(7) -0.0001(7)
C1 0.0637(11) 0.0525(11) 0.0546(10) 0.0106(9) 0.0024(8) 0.0007(8)
C2 0.0840(14) 0.0514(11) 0.0607(11) 0.0191(10) 0.0084(10) -0.0040(9)
C3 0.0798(14) 0.0671(13) 0.0664(12) 0.0331(11) 0.0154(11) 0.0068(10)
C4 0.0605(11) 0.0857(15) 0.0644(11) 0.0243(11) 0.0044(9) -0.0014(11)
C5 0.0579(11) 0.0681(12) 0.0580(11) 0.0148(9) 0.0024(9) -0.0077(9)
C6 0.0541(10) 0.0484(10) 0.0438(9) 0.0092(8) 0.0053(7) 0.0041(7)
C7 0.0516(10) 0.0620(11) 0.0479(9) 0.0127(9) -0.0003(8) -0.0037(8)
C8 0.0501(10) 0.0482(10) 0.0468(9) 0.0146(8) 0.0076(7) 0.0071(7)
C9 0.0594(11) 0.0635(12) 0.0587(10) 0.0206(9) -0.0005(8) 0.0019(9)
C10 0.0593(11) 0.0704(13) 0.0749(13) 0.0267(10) -0.0008(9) 0.0032(11)
C11 0.0665(12) 0.0612(12) 0.0743(13) 0.0319(10) 0.0155(10) 0.0068(10)
C12 0.0647(11) 0.0536(11) 0.0522(10) 0.0168(9) 0.0115(8) 0.0026(8)
C13 0.0524(10) 0.0470(10) 0.0437(9) 0.0117(8) 0.0094(7) 0.0042(7)
C14 0.0549(10) 0.0582(11) 0.0479(9) 0.0134(9) 0.0070(8) -0.0018(8)
C15 0.0526(10) 0.0616(12) 0.0465(9) 0.0175(9) 0.0031(8) -0.0025(8)
C16 0.0697(12) 0.0592(12) 0.0495(10) 0.0197(10) 0.0050(8) 0.0014(9)
C17 0.0755(13) 0.0638(12) 0.0421(9) 0.0201(10) 0.0022(8) -0.0062(8)
C18 0.0622(11) 0.0570(11) 0.0570(11) 0.0134(9) -0.0013(9) -0.0059(9)
C19 0.139(2) 0.0753(16) 0.0820(15) -0.0038(15) 0.0033(15) 0.0188(13)
C20 0.120(2) 0.0714(15) 0.0945(17) -0.0124(14) 0.0013(14) 0.0169(13)

loop_
_atom_type_symbol
_atom_type_description
_atom_type_scat_dispersion_real
_atom_type_scat_dispersion_imag
_atom_type_scat_source
C C 0.0033 0.0016 'International Tables Vol C Tables 4.2.6.8 and 6.1.1.4'
H H 0.0000 0.0000 'International Tables Vol C Tables 4.2.6.8 and 6.1.1.4'
N N 0.0061 0.0033 'International Tables Vol C Tables 4.2.6.8 and 6.1.1.4'
O O 0.0106 0.0060 'International Tables Vol C Tables 4.2.6.8 and 6.1.1.4'

loop_
_geom_angle_atom_site_label_1
_geom_angle_atom_site_label_2
_geom_angle_atom_site_label_3
_geom_angle
C6 C1 C2 121.09(18)
C6 C1 H1 119.5
C2 C1 H1 119.5
C3 C2 C1 120.00(18)
C3 C2 H2 120.0
C1 C2 H2 120.0
C2 C3 C4 119.81(18)
C2 C3 H3 120.1
C4 C3 H3 120.1
C3 C4 C5 120.17(19)
C3 C4 H4 119.9
C5 C4 H4 119.9
C4 C5 C6 120.57(18)
C4 C5 H5 119.7
C6 C5 H5 119.7
C1 C6 C5 118.36(16)
C1 C6 C7 117.05(15)
C5 C6 C7 124.58(15)
O1 C7 N1 122.95(16)
O1 C7 C6 120.97(16)
N1 C7 C6 116.07(15)
C9 C8 N1 122.86(16)
C9 C8 C13 118.79(15)
N1 C8 C13 118.34(14)
C10 C9 C8 120.46(17)
C10 C9 H9 119.8
C8 C9 H9 119.8
C9 C10 C11 121.61(17)
C9 C10 H10 119.2
C11 C10 H10 119.2
C12 C11 C10 118.78(17)
C12 C11 H11 120.6
C10 C11 H11 120.6
C11 C12 C13 121.51(17)
C11 C12 H12 119.2
C13 C12 H12 119.2
C12 C13 C8 118.85(15)
C12 C13 C14 118.55(15)
C8 C13 C14 122.58(14)
O2 C14 C13 125.05(15)
O2 C14 C15 116.24(15)
C13 C14 C15 118.68(14)
N3 C15 N2 128.16(15)
N3 C15 C14 117.58(15)
N2 C15 C14 114.22(16)
N2 C16 O4 119.32(17)
N2 C16 C17 123.23(17)
O4 C16 C17 117.45(16)
C16 C17 C18 115.92(16)
C16 C17 H17 122.0
C18 C17 H17 122.0
N3 C18 O3 119.44(17)
N3 C18 C17 123.41(18)
O3 C18 C17 117.15(16)
O4 C19 H19A 109.5
O4 C19 H19B 109.5
H19A C19 H19B 109.5
O4 C19 H19C 109.5
H19A C19 H19C 109.5
H19B C19 H19C 109.5
O3 C20 H20A 109.5
O3 C20 H20B 109.5
H20A C20 H20B 109.5
O3 C20 H20C 109.5
H20A C20 H20C 109.5
H20B C20 H20C 109.5
C7 N1 C8 128.87(15)
C7 N1 H1A 119.9(11)
C8 N1 H1A 111.2(11)
C16 N2 C15 114.66(16)
C15 N3 C18 114.62(15)
C16 O4 C19 117.99(15)
C18 O3 C20 117.02(15)

loop_
_geom_bond_atom_site_label_1
_geom_bond_atom_site_label_2
_geom_bond_distance
C1 C6 1.378(2)
C1 C2 1.379(2)
C1 H1 0.9300
C2 C3 1.365(3)
C2 H2 0.9300
C3 C4 1.374(3)
C3 H3 0.9300
C4 C5 1.381(2)
C4 H4 0.9300
C5 C6 1.381(2)
C5 H5 0.9300
C6 C7 1.492(2)
C7 O1 1.213(2)
C7 N1 1.359(2)
C8 C9 1.385(2)
C8 N1 1.399(2)
C8 C13 1.413(2)
C9 C10 1.375(2)
C9 H9 0.9300
C10 C11 1.377(3)
C10 H10 0.9300
C11 C12 1.368(2)
C11 H11 0.9300
C12 C13 1.402(2)
C12 H12 0.9300
C13 C14 1.462(2)
C14 O2 1.2202(19)
C14 C15 1.521(2)
C15 N3 1.320(2)
C15 N2 1.333(2)
C16 N2 1.333(2)
C16 O4 1.341(2)
C16 C17 1.371(2)
C17 C18 1.374(2)
C17 H17 0.9300
C18 N3 1.334(2)
C18 O3 1.344(2)
C19 O4 1.438(3)
C19 H19A 0.9600
C19 H19B 0.9600
C19 H19C 0.9600
C20 O3 1.450(2)
C20 H20A 0.9600
C20 H20B 0.9600
C20 H20C 0.9600
N1 H1A 0.920(18)

loop_
_geom_hbond_atom_site_label_D
_geom_hbond_atom_site_label_H
_geom_hbond_atom_site_label_A
_geom_hbond_site_symmetry_A
_geom_hbond_distance_DH
_geom_hbond_distance_HA
_geom_hbond_distance_DA
_geom_hbond_angle_DHA
C9 H9 O1 . 0.93 2.21 2.826(2) 122.9
N1 H1A O2 . 0.920(18) 1.868(18) 2.6651(18) 143.6(15)
C12 H12 O4 2_656 0.93 2.59 3.374(2) 142.3

loop_
_geom_torsion_atom_site_label_1
_geom_torsion_atom_site_label_2
_geom_torsion_atom_site_label_3
_geom_torsion_atom_site_label_4
_geom_torsion
C6 C1 C2 C3 -0.2(3)
C1 C2 C3 C4 0.3(3)
C2 C3 C4 C5 -0.2(3)
C3 C4 C5 C6 0.1(3)
C2 C1 C6 C5 0.0(3)
C2 C1 C6 C7 -178.89(15)
C4 C5 C6 C1 0.0(3)
C4 C5 C6 C7 178.87(16)
C1 C6 C7 O1 13.4(3)
C5 C6 C7 O1 -165.47(18)
C1 C6 C7 N1 -166.98(15)
C5 C6 C7 N1 14.2(2)
N1 C8 C9 C10 -178.44(16)
C13 C8 C9 C10 0.6(3)
C8 C9 C10 C11 -1.1(3)
C9 C10 C11 C12 0.5(3)
C10 C11 C12 C13 0.5(3)
C11 C12 C13 C8 -0.9(2)
C11 C12 C13 C14 177.38(16)
C9 C8 C13 C12 0.4(2)
N1 C8 C13 C12 179.46(14)
C9 C8 C13 C14 -177.85(15)
N1 C8 C13 C14 1.2(2)
C12 C13 C14 O2 171.58(16)
C8 C13 C14 O2 -10.2(3)
C12 C13 C14 C15 -10.4(2)
C8 C13 C14 C15 167.82(15)
O2 C14 C15 N3 -89.3(2)
C13 C14 C15 N3 92.49(19)
O2 C14 C15 N2 88.6(2)
C13 C14 C15 N2 -89.62(19)
N2 C16 C17 C18 0.2(3)
O4 C16 C17 C18 180.00(15)
C16 C17 C18 N3 0.5(3)
C16 C17 C18 O3 -179.04(16)
O1 C7 N1 C8 -0.6(3)
C6 C7 N1 C8 179.81(14)
C9 C8 N1 C7 2.6(3)
C13 C8 N1 C7 -176.46(16)
O4 C16 N2 C15 179.28(15)
C17 C16 N2 C15 -0.9(3)
N3 C15 N2 C16 1.1(3)
C14 C15 N2 C16 -176.49(15)
N2 C15 N3 C18 -0.6(3)
C14 C15 N3 C18 176.99(15)
O3 C18 N3 C15 179.21(15)
C17 C18 N3 C15 -0.3(3)
N2 C16 O4 C19 -0.5(3)
C17 C16 O4 C19 179.61(18)
N3 C18 O3 C20 -2.1(3)
C17 C18 O3 C20 177.45(18)

loop_
_cod_related_entry_id
_cod_related_entry_database
_cod_related_entry_code
1 ChemSpider 21120359
